data_7051198
loop_
_publ_author_name
'Uznanski, Pawel'
'Amiens, Catherine'
'Donnadieu, Bruno'
'Coppel, Yannick'
'Chaudret, Bruno'

_publ_section_title
;
 Oxidation of photochromic spirooxazines by coinage metal cations. Part I.
 Reaction with AgNO3: formation and characterisation of silver particles
;
_journal_coden_ASTM NJCHE5
_journal_issue 12
_journal_name_full 'New Journal of Chemistry'
_journal_page_first 1486
_journal_page_last 1494
_journal_paper_doi 10.1039/b105446p
_journal_volume 25
_journal_year 2001
_chemical_formula_sum 'C23 H22 N2 O2'
_chemical_formula_weight 358.43
_space_group_IT_number 14
_symmetry_cell_setting monoclinic
_symmetry_space_group_name_Hall '-P 2ybc'
_symmetry_space_group_name_H-M 'P 1 21/c 1'
_atom_sites_solution_hydrogens geom
_atom_sites_solution_primary direct
_atom_sites_solution_secondary difmap
_audit_creation_method SHELXL-97
_cell_angle_alpha 90.00
_cell_angle_beta 116.113(11)
_cell_angle_gamma 90.00
_cell_formula_units_Z 4
_cell_length_a 16.6277(16)
_cell_length_b 8.2069(7)
_cell_length_c 15.1464(16)
_cell_measurement_reflns_used 5000
_cell_measurement_temperature 180(2)
_cell_volume 1855.9(4)
_computing_cell_refinement
;
Stoe and Cie (1996) IPDS Manual. Version 2.75 Stoe and Cie, Darmstadt, Germany
;
_computing_data_collection
;
Stoe and Cie (1996) IPDS Manual. Version 2.75 Stoe and Cie, Darmstadt, Germany
;
_computing_data_reduction
;
Stoe and Cie (1996) IPDS Manual. Version 2.75 Stoe and Cie, Darmstadt, Germany
;
_computing_molecular_graphics
;
Zsolnai,L.(1997). ZORTEP.Molecular Graphics Program.University of Heidelberg, 
Germany.
;
_computing_publication_material 'SHELXL-97 (Sheldrick, 1997)'
_computing_structure_refinement 'SHELXL-97 (Sheldrick, 1997)'
_computing_structure_solution
;
Altomare, A., Cascarano, G., Giacovazzo G., Guagliardi A., Burla M.C., 
Polidori, G.  & Camalli, M. (1994) SIR92 - a program for automatic solution of 
crystal structures by direct methods. J. Appl. Cryst. (27), 435.
;
_diffrn_ambient_temperature 180(2)
_diffrn_measured_fraction_theta_full 0.931
_diffrn_measured_fraction_theta_max 0.931
_diffrn_measurement_device_type
;
Stoe and Cie (1996) IPDS Manual. Version 2.75. Stoe and Cie, Darmstadt, 
Germany
;
_diffrn_radiation_monochromator graphite
_diffrn_radiation_source 'fine-focus sealed tube'
_diffrn_radiation_type MoK\a
_diffrn_radiation_wavelength 0.71073
_diffrn_reflns_av_R_equivalents 0.0360
_diffrn_reflns_av_sigmaI/netI 0.0287
_diffrn_reflns_limit_h_max 20
_diffrn_reflns_limit_h_min -20
_diffrn_reflns_limit_k_max 9
_diffrn_reflns_limit_k_min -9
_diffrn_reflns_limit_l_max 18
_diffrn_reflns_limit_l_min -17
_diffrn_reflns_number 13104
_diffrn_reflns_theta_full 26.17
_diffrn_reflns_theta_max 26.17
_diffrn_reflns_theta_min 2.69
_diffrn_standards_number 200
_exptl_absorpt_coefficient_mu 0.082
_exptl_absorpt_correction_T_max 0.87
_exptl_absorpt_correction_T_min 0.56
_exptl_absorpt_correction_type semi-empirical
_exptl_crystal_colour 'orange yellow'
_exptl_crystal_density_diffrn 1.283
_exptl_crystal_density_meas ?
_exptl_crystal_density_method 'not measured'
_exptl_crystal_description parallelepiped
_exptl_crystal_F_000 760
_exptl_crystal_size_max 0.30
_exptl_crystal_size_mid 0.25
_exptl_crystal_size_min 0.15
_refine_diff_density_max 0.176
_refine_diff_density_min -0.125
_refine_diff_density_rms 0.033
_refine_ls_extinction_method none
_refine_ls_goodness_of_fit_ref 1.010
_refine_ls_hydrogen_treatment mixed
_refine_ls_matrix_type full
_refine_ls_number_parameters 248
_refine_ls_number_reflns 3449
_refine_ls_number_restraints 0
_refine_ls_restrained_S_all 1.010
_refine_ls_R_factor_all 0.0590
_refine_ls_R_factor_gt 0.0403
_refine_ls_shift/su_max 0.020
_refine_ls_shift/su_mean 0.003
_refine_ls_structure_factor_coef Fsqd
_refine_ls_weighting_details 'calc w=1/[\s^2^(Fo^2^)+(0.0533P)^2^+0.3429P] where P=(Fo^2^+2Fc^2^)/3'
_refine_ls_weighting_scheme calc
_refine_ls_wR_factor_gt 0.0932
_refine_ls_wR_factor_ref 0.1023
_reflns_number_gt 2574
_reflns_number_total 3449
_reflns_threshold_expression >2sigma(I)
_cod_data_source_file b105446p.txt
_cod_data_source_block 1
_cod_depositor_comments
;
The following automatic conversions were performed:
'_symmetry_cell_setting' value 'Monoclinic' changed to 'monoclinic'
according to '/home/saulius/struct/CIF-dictionaries/cif_core.dic'
dictionary named 'cif_core.dic' version 2.4.1 from 2010-06-29.

Automatic conversion script
Id: cif_fix_enum 1527 2010-12-29 10:47:43Z saulius 

The following automatic conversions were performed:

'_exptl_crystal_density_meas' value 'none' was changed to '?' - the
value is perceived as not measured.

Automatic conversion script
Id: cif_fix_values 3008 2015-01-20 13:52:24Z robertas 
;
_cod_original_cell_volume 1855.9(3)
_cod_original_sg_symbol_H-M P21/c
_cod_original_formula_sum C23H22N2O2
_cod_database_code 7051198
_cell_measurement_2theta_min 4.9
_cell_measurement_2theta_max 47.8

loop_
_symmetry_equiv_pos_as_xyz
'x, y, z'
'-x, y+1/2, -z+1/2'
'-x, -y, -z'
'x, -y-1/2, z-1/2'

loop_
_atom_site_label
_atom_site_type_symbol
_atom_site_fract_x
_atom_site_fract_y
_atom_site_fract_z
_atom_site_U_iso_or_equiv
_atom_site_adp_type
_atom_site_occupancy
_atom_site_symmetry_multiplicity
_atom_site_calc_flag
_atom_site_refinement_flags
_atom_site_disorder_assembly
_atom_site_disorder_group
O1 O 0.80146(6) 0.33329(13) 0.55781(7) 0.0297(2) Uani 1 1 d . . .
O2 O 0.82368(7) 0.33837(15) 0.33613(8) 0.0410(3) Uani 1 1 d . . .
N1 N 0.72107(8) 0.47197(16) 0.37090(8) 0.0317(3) Uani 1 1 d . . .
N2 N 0.90293(7) 0.20105(16) 0.51618(9) 0.0319(3) Uani 1 1 d . . .
C1 C 0.81101(9) 0.24720(18) 0.47866(9) 0.0272(3) Uani 1 1 d . . .
C2 C 0.72935(9) 0.43451(18) 0.53251(10) 0.0286(3) Uani 1 1 d . . .
C3 C 0.70352(11) 0.4750(2) 0.60626(11) 0.0367(4) Uani 1 1 d . . .
H3 H 0.7348 0.4306 0.6704 0.044 Uiso 1 1 calc R . .
C4 C 0.63342(12) 0.5780(2) 0.58540(13) 0.0434(4) Uani 1 1 d . . .
H4 H 0.6162 0.6056 0.6356 0.052 Uiso 1 1 calc R . .
C5 C 0.58583(10) 0.6446(2) 0.49061(12) 0.0387(4) Uani 1 1 d . . .
C6 C 0.51284(11) 0.7527(2) 0.46711(16) 0.0504(5) Uani 1 1 d . . .
H6 H 0.4939 0.7801 0.5160 0.060 Uiso 1 1 calc R . .
C7 C 0.46956(11) 0.8177(2) 0.37565(16) 0.0544(5) Uani 1 1 d . . .
H7 H 0.4207 0.8899 0.3612 0.065 Uiso 1 1 calc R . .
C8 C 0.49600(11) 0.7796(2) 0.30281(14) 0.0500(5) Uani 1 1 d . . .
H8 H 0.4651 0.8262 0.2392 0.060 Uiso 1 1 calc R . .
C9 C 0.56634(10) 0.6754(2) 0.32200(12) 0.0408(4) Uani 1 1 d . . .
H9 H 0.5838 0.6504 0.2717 0.049 Uiso 1 1 calc R . .
C10 C 0.61287(9) 0.60531(19) 0.41635(11) 0.0334(3) Uani 1 1 d . . .
C11 C 0.68697(9) 0.49860(19) 0.43987(10) 0.0299(3) Uani 1 1 d . . .
C12 C 0.78058(9) 0.36285(19) 0.39167(10) 0.0305(3) Uani 1 1 d . . .
C13 C 0.91424(9) 0.05150(19) 0.56381(10) 0.0296(3) Uani 1 1 d . . .
C14 C 0.99265(10) -0.0205(2) 0.63055(11) 0.0399(4) Uani 1 1 d . . .
H14 H 1.0489 0.0321 0.6505 0.048 Uiso 1 1 calc R . .
C15 C 0.98626(11) -0.1722(2) 0.66731(12) 0.0463(4) Uani 1 1 d . . .
H15 H 1.0392 -0.2241 0.7134 0.056 Uiso 1 1 calc R . .
C16 C 0.90517(12) -0.2498(2) 0.63885(13) 0.0461(4) Uani 1 1 d . . .
H16 H 0.9027 -0.3538 0.6651 0.055 Uiso 1 1 calc R . .
C17 C 0.82669(11) -0.1754(2) 0.57149(11) 0.0372(4) Uani 1 1 d . . .
H17 H 0.7704 -0.2278 0.5515 0.045 Uiso 1 1 calc R . .
C18 C 0.83211(9) -0.02520(18) 0.53448(10) 0.0282(3) Uani 1 1 d . . .
C19 C 0.76035(9) 0.07972(18) 0.45813(10) 0.0277(3) Uani 1 1 d . . .
C1A C 0.74142(11) 0.0155(2) 0.35604(10) 0.0383(4) Uani 1 1 d . . .
H1A1 H 0.6960 0.0841 0.3057 0.057 Uiso 1 1 calc R . .
H1A2 H 0.7194 -0.0968 0.3491 0.057 Uiso 1 1 calc R . .
H1A3 H 0.7967 0.0181 0.3479 0.057 Uiso 1 1 calc R . .
C2A C 0.97258(10) 0.3232(2) 0.55191(13) 0.0454(4) Uani 1 1 d . . .
H2A1 H 0.9493 0.4259 0.5170 0.068 Uiso 1 1 calc R . .
H2A2 H 1.0234 0.2868 0.5405 0.068 Uiso 1 1 calc R . .
H2A3 H 0.9924 0.3396 0.6225 0.068 Uiso 1 1 calc R . .
C1B C 0.67290(9) 0.0838(2) 0.46756(11) 0.0336(3) Uani 1 1 d . . .
H1B1 H 0.6304 0.1566 0.4174 0.050 Uiso 1 1 calc R . .
H1B2 H 0.6844 0.1238 0.5330 0.050 Uiso 1 1 calc R . .
H1B3 H 0.6476 -0.0262 0.4583 0.050 Uiso 1 1 calc R . .
C2B C 0.80410(12) 0.4526(3) 0.25720(12) 0.0479(5) Uani 1 1 d . . .
H2B1 H 0.8402 0.4263 0.2225 0.072 Uiso 1 1 calc R . .
H2B2 H 0.8184 0.5632 0.2841 0.072 Uiso 1 1 calc R . .
H2B3 H 0.7404 0.4462 0.2113 0.072 Uiso 1 1 calc R . .

loop_
_atom_site_aniso_label
_atom_site_aniso_U_11
_atom_site_aniso_U_22
_atom_site_aniso_U_33
_atom_site_aniso_U_23
_atom_site_aniso_U_13
_atom_site_aniso_U_12
O1 0.0333(5) 0.0307(6) 0.0249(5) 0.0010(4) 0.0128(4) 0.0011(4)
O2 0.0483(6) 0.0488(8) 0.0368(6) 0.0145(5) 0.0286(5) 0.0098(5)
N1 0.0338(6) 0.0326(8) 0.0273(6) 0.0024(5) 0.0122(5) 0.0001(5)
N2 0.0244(6) 0.0361(8) 0.0355(6) 0.0070(5) 0.0135(5) -0.0007(5)
C1 0.0274(7) 0.0305(9) 0.0256(7) 0.0017(6) 0.0135(6) 0.0003(6)
C2 0.0307(7) 0.0250(9) 0.0319(7) -0.0011(6) 0.0153(6) -0.0031(6)
C3 0.0471(9) 0.0345(10) 0.0358(8) 0.0012(6) 0.0249(7) -0.0016(7)
C4 0.0541(10) 0.0376(11) 0.0528(10) -0.0019(7) 0.0365(8) -0.0012(8)
C5 0.0346(8) 0.0309(10) 0.0561(10) -0.0027(7) 0.0250(7) -0.0041(6)
C6 0.0414(9) 0.0415(12) 0.0785(13) -0.0027(9) 0.0358(9) -0.0009(8)
C7 0.0319(8) 0.0413(12) 0.0842(14) 0.0012(10) 0.0202(9) 0.0027(7)
C8 0.0355(8) 0.0353(11) 0.0589(11) 0.0004(8) 0.0023(8) -0.0010(7)
C9 0.0360(8) 0.0310(10) 0.0432(9) -0.0022(7) 0.0063(7) -0.0025(7)
C10 0.0294(7) 0.0264(9) 0.0409(8) -0.0031(6) 0.0121(6) -0.0049(6)
C11 0.0309(7) 0.0274(9) 0.0318(7) -0.0021(6) 0.0140(6) -0.0031(6)
C12 0.0333(7) 0.0329(9) 0.0284(7) 0.0036(6) 0.0164(6) -0.0004(6)
C13 0.0310(7) 0.0338(9) 0.0273(7) 0.0013(6) 0.0157(6) 0.0042(6)
C14 0.0307(8) 0.0495(11) 0.0379(8) 0.0033(7) 0.0135(7) 0.0081(7)
C15 0.0460(9) 0.0484(12) 0.0407(9) 0.0097(8) 0.0157(8) 0.0198(8)
C16 0.0613(11) 0.0298(10) 0.0435(9) 0.0076(7) 0.0196(8) 0.0102(8)
C17 0.0445(9) 0.0291(10) 0.0353(8) -0.0012(6) 0.0150(7) -0.0014(7)
C18 0.0324(7) 0.0273(9) 0.0251(7) -0.0014(5) 0.0128(6) 0.0014(6)
C19 0.0282(7) 0.0299(9) 0.0244(7) 0.0000(6) 0.0111(5) -0.0012(6)
C1A 0.0401(8) 0.0449(11) 0.0270(7) -0.0040(7) 0.0121(6) -0.0010(7)
C2A 0.0325(8) 0.0484(12) 0.0544(10) 0.0092(8) 0.0183(7) -0.0093(7)
C1B 0.0291(7) 0.0350(10) 0.0363(8) 0.0011(6) 0.0141(6) -0.0038(6)
C2B 0.0533(10) 0.0607(13) 0.0378(8) 0.0199(8) 0.0273(8) 0.0078(8)

loop_
_atom_type_symbol
_atom_type_description
_atom_type_scat_dispersion_real
_atom_type_scat_dispersion_imag
_atom_type_scat_source
C C 0.0033 0.0016 'International Tables Vol C Tables 4.2.6.8 and 6.1.1.4'
H H 0.0000 0.0000 'International Tables Vol C Tables 4.2.6.8 and 6.1.1.4'
N N 0.0061 0.0033 'International Tables Vol C Tables 4.2.6.8 and 6.1.1.4'
O O 0.0106 0.0060 'International Tables Vol C Tables 4.2.6.8 and 6.1.1.4'

loop_
_geom_angle_atom_site_label_1
_geom_angle_atom_site_label_2
_geom_angle_atom_site_label_3
_geom_angle
_geom_angle_site_symmetry_1
_geom_angle_site_symmetry_3
_geom_angle_publ_flag
C2 O1 C1 117.58(10) . . ?
C12 O2 C2B 115.85(12) . . ?
C12 N1 C11 116.83(12) . . ?
C13 N2 C1 108.44(11) . . ?
C13 N2 C2A 120.92(12) . . ?
C1 N2 C2A 120.42(14) . . ?
N2 C1 O1 106.62(10) . . ?
N2 C1 C12 113.61(11) . . ?
O1 C1 C12 107.16(12) . . ?
N2 C1 C19 103.52(12) . . ?
O1 C1 C19 110.13(10) . . ?
C12 C1 C19 115.48(11) . . ?
O1 C2 C11 120.87(12) . . ?
O1 C2 C3 117.33(13) . . ?
C11 C2 C3 121.74(14) . . ?
C4 C3 C2 119.63(15) . . ?
C4 C3 H3 120.2 . . ?
C2 C3 H3 120.2 . . ?
C3 C4 C5 121.14(15) . . ?
C3 C4 H4 119.4 . . ?
C5 C4 H4 119.4 . . ?
C4 C5 C6 122.23(16) . . ?
C4 C5 C10 119.17(15) . . ?
C6 C5 C10 118.59(16) . . ?
C7 C6 C5 120.85(18) . . ?
C7 C6 H6 119.6 . . ?
C5 C6 H6 119.6 . . ?
C6 C7 C8 120.69(17) . . ?
C6 C7 H7 119.7 . . ?
C8 C7 H7 119.7 . . ?
C9 C8 C7 120.63(18) . . ?
C9 C8 H8 119.7 . . ?
C7 C8 H8 119.7 . . ?
C8 C9 C10 120.23(17) . . ?
C8 C9 H9 119.9 . . ?
C10 C9 H9 119.9 . . ?
C9 C10 C5 119.02(15) . . ?
C9 C10 C11 122.11(14) . . ?
C5 C10 C11 118.87(14) . . ?
C2 C11 N1 120.50(13) . . ?
C2 C11 C10 119.43(13) . . ?
N1 C11 C10 119.81(13) . . ?
N1 C12 O2 121.72(13) . . ?
N1 C12 C1 125.61(12) . . ?
O2 C12 C1 112.66(12) . . ?
C14 C13 C18 121.28(15) . . ?
C14 C13 N2 128.57(14) . . ?
C18 C13 N2 110.14(12) . . ?
C13 C14 C15 117.56(15) . . ?
C13 C14 H14 121.2 . . ?
C15 C14 H14 121.2 . . ?
C16 C15 C14 121.78(15) . . ?
C16 C15 H15 119.1 . . ?
C14 C15 H15 119.1 . . ?
C15 C16 C17 119.94(17) . . ?
C15 C16 H16 120.0 . . ?
C17 C16 H16 120.0 . . ?
C18 C17 C16 118.86(15) . . ?
C18 C17 H17 120.6 . . ?
C16 C17 H17 120.6 . . ?
C17 C18 C13 120.59(14) . . ?
C17 C18 C19 130.65(13) . . ?
C13 C18 C19 108.71(13) . . ?
C18 C19 C1B 113.92(12) . . ?
C18 C19 C1A 108.59(12) . . ?
C1B C19 C1A 108.81(12) . . ?
C18 C19 C1 99.95(11) . . ?
C1B C19 C1 114.40(12) . . ?
C1A C19 C1 110.86(12) . . ?
C19 C1A H1A1 109.5 . . ?
C19 C1A H1A2 109.5 . . ?
H1A1 C1A H1A2 109.5 . . ?
C19 C1A H1A3 109.5 . . ?
H1A1 C1A H1A3 109.5 . . ?
H1A2 C1A H1A3 109.5 . . ?
N2 C2A H2A1 109.5 . . ?
N2 C2A H2A2 109.5 . . ?
H2A1 C2A H2A2 109.5 . . ?
N2 C2A H2A3 109.5 . . ?
H2A1 C2A H2A3 109.5 . . ?
H2A2 C2A H2A3 109.5 . . ?
C19 C1B H1B1 109.5 . . ?
C19 C1B H1B2 109.5 . . ?
H1B1 C1B H1B2 109.5 . . ?
C19 C1B H1B3 109.5 . . ?
H1B1 C1B H1B3 109.5 . . ?
H1B2 C1B H1B3 109.5 . . ?
O2 C2B H2B1 109.5 . . ?
O2 C2B H2B2 109.5 . . ?
H2B1 C2B H2B2 109.5 . . ?
O2 C2B H2B3 109.5 . . ?
H2B1 C2B H2B3 109.5 . . ?
H2B2 C2B H2B3 109.5 . . ?

loop_
_geom_bond_atom_site_label_1
_geom_bond_atom_site_label_2
_geom_bond_distance
_geom_bond_site_symmetry_2
_geom_bond_publ_flag
O1 C2 1.3674(17) . ?
O1 C1 1.4595(16) . ?
O2 C12 1.3388(17) . ?
O2 C2B 1.4388(19) . ?
N1 C12 1.267(2) . ?
N1 C11 1.4078(18) . ?
N2 C13 1.3935(19) . ?
N2 C1 1.4275(17) . ?
N2 C2A 1.445(2) . ?
C1 C12 1.5182(19) . ?
C1 C19 1.570(2) . ?
C2 C11 1.368(2) . ?
C2 C3 1.402(2) . ?
C3 C4 1.360(2) . ?
C3 H3 0.9500 . ?
C4 C5 1.409(2) . ?
C4 H4 0.9500 . ?
C5 C6 1.416(2) . ?
C5 C10 1.420(2) . ?
C6 C7 1.358(3) . ?
C6 H6 0.9500 . ?
C7 C8 1.391(3) . ?
C7 H7 0.9500 . ?
C8 C9 1.373(2) . ?
C8 H8 0.9500 . ?
C9 C10 1.414(2) . ?
C9 H9 0.9500 . ?
C10 C11 1.423(2) . ?
C13 C14 1.382(2) . ?
C13 C18 1.387(2) . ?
C14 C15 1.387(3) . ?
C14 H14 0.9500 . ?
C15 C16 1.377(3) . ?
C15 H15 0.9500 . ?
C16 C17 1.394(2) . ?
C16 H16 0.9500 . ?
C17 C18 1.373(2) . ?
C17 H17 0.9500 . ?
C18 C19 1.5122(19) . ?
C19 C1B 1.5228(19) . ?
C19 C1A 1.5297(19) . ?
C1A H1A1 0.9800 . ?
C1A H1A2 0.9800 . ?
C1A H1A3 0.9800 . ?
C2A H2A1 0.9800 . ?
C2A H2A2 0.9800 . ?
C2A H2A3 0.9800 . ?
C1B H1B1 0.9800 . ?
C1B H1B2 0.9800 . ?
C1B H1B3 0.9800 . ?
C2B H2B1 0.9800 . ?
C2B H2B2 0.9800 . ?
C2B H2B3 0.9800 . ?

loop_
_cod_changelog_entry_id
_cod_changelog_entry_author
_cod_changelog_entry_date
_cod_changelog_entry_text
1 'Vaitkus, Antanas' 2022-05-09T02:00:00+03:00 'Updated bibliographic information.'
2 'Vaitkus, Antanas' 2022-05-09T02:05:00+03:00
;
 Changed the '_diffrn_radiation_type' data item value to 'MoK\a' after
 consulting the original publication.
;
